data_7250372
loop_
_publ_author_name
'Guo, Caiyun'
'Wang, Yibin'
'Zhang, Chenghao'
'Liu, Hui'
'Han, Liangliang'

_publ_section_title
;
 Optical and crystalline properties of
 benzo[1,2-b:4,5-b&#x2032;]dithiophene derivatives
;
_journal_issue 20
_journal_name_full 'RSC Advances'
_journal_page_first 15604
_journal_page_last 15608
_journal_paper_doi 10.1039/D5RA02189H
_journal_volume 15
_journal_year 2025
_chemical_formula_moiety 'C22 H18 O2 S4'
_chemical_formula_sum 'C22 H18 O2 S4'
_chemical_formula_weight 442.60
_space_group_crystal_system monoclinic
_space_group_IT_number 14
_space_group_name_Hall '-P 2ybc'
_space_group_name_H-M_alt 'P 1 21/c 1'
_atom_sites_solution_hydrogens geom
_atom_sites_solution_primary dual
_audit_creation_date 2024-11-06
_audit_creation_method
;
Olex2 1.2
(compiled 2018.05.29 svn.r3508 for OlexSys, GUI svn.r5506)
;
_audit_update_record
;
2024-12-18 deposited with the CCDC.	2025-04-30 downloaded from the CCDC.
;
_cell_angle_alpha 90
_cell_angle_beta 104.1650(10)
_cell_angle_gamma 90
_cell_formula_units_Z 2
_cell_length_a 10.3935(3)
_cell_length_b 9.6110(3)
_cell_length_c 10.5517(3)
_cell_measurement_reflns_used 6835
_cell_measurement_temperature 655(2)
_cell_measurement_theta_max 68.365
_cell_measurement_theta_min 4.322
_cell_volume 1021.98(5)
_computing_cell_refinement 'SAINT V8.40B (?, 2016)'
_computing_data_reduction 'SAINT V8.40B (?, 2016)'
_computing_molecular_graphics 'Olex2 (Dolomanov et al., 2009)'
_computing_publication_material 'Olex2 (Dolomanov et al., 2009)'
_computing_structure_refinement 'ShelXL (Sheldrick, 2015)'
_computing_structure_solution 'ShelXT (Sheldrick, 2015)'
_diffrn_ambient_temperature 655.0
_diffrn_measured_fraction_theta_full 0.985
_diffrn_measured_fraction_theta_max 0.983
_diffrn_measurement_device_type 'CCD area detector'
_diffrn_measurement_method 'phi and omega scans'
_diffrn_radiation_monochromator graphite
_diffrn_radiation_type CuK\a
_diffrn_radiation_wavelength 1.54178
_diffrn_reflns_av_R_equivalents 0.0366
_diffrn_reflns_av_unetI/netI 0.0347
_diffrn_reflns_Laue_measured_fraction_full 0.985
_diffrn_reflns_Laue_measured_fraction_max 0.983
_diffrn_reflns_limit_h_max 12
_diffrn_reflns_limit_h_min -12
_diffrn_reflns_limit_k_max 11
_diffrn_reflns_limit_k_min -11
_diffrn_reflns_limit_l_max 11
_diffrn_reflns_limit_l_min -12
_diffrn_reflns_number 8650
_diffrn_reflns_point_group_measured_fraction_full 0.985
_diffrn_reflns_point_group_measured_fraction_max 0.983
_diffrn_reflns_theta_full 67.679
_diffrn_reflns_theta_max 68.359
_diffrn_reflns_theta_min 4.387
_exptl_absorpt_coefficient_mu 4.399
_exptl_absorpt_correction_T_max 0.7531
_exptl_absorpt_correction_T_min 0.3478
_exptl_absorpt_process_details
;
SADABS-2016/2 (Bruker,2016/2) was used for absorption correction.
wR2(int) was 0.1200 before and 0.0573 after correction.
The Ratio of minimum to maximum transmission is 0.4618.
The \l/2 correction factor is Not present.
;
_exptl_crystal_colour colourless
_exptl_crystal_colour_primary colourless
_exptl_crystal_density_diffrn 1.438
_exptl_crystal_description block
_exptl_crystal_F_000 460
_exptl_crystal_size_max 0.22
_exptl_crystal_size_mid 0.21
_exptl_crystal_size_min 0.2
_refine_diff_density_max 0.579
_refine_diff_density_min -0.412
_refine_diff_density_rms 0.073
_refine_ls_extinction_method none
_refine_ls_goodness_of_fit_ref 1.045
_refine_ls_hydrogen_treatment constr
_refine_ls_matrix_type full
_refine_ls_number_parameters 128
_refine_ls_number_reflns 1846
_refine_ls_number_restraints 1
_refine_ls_restrained_S_all 1.048
_refine_ls_R_factor_all 0.0535
_refine_ls_R_factor_gt 0.0528
_refine_ls_shift/su_max 0.001
_refine_ls_shift/su_mean 0.000
_refine_ls_structure_factor_coef Fsqd
_refine_ls_weighting_details 'w=1/[\s^2^(Fo^2^)+(0.0866P)^2^+1.2533P] where P=(Fo^2^+2Fc^2^)/3'
_refine_ls_weighting_scheme calc
_refine_ls_wR_factor_gt 0.1516
_refine_ls_wR_factor_ref 0.1521
_reflns_Friedel_coverage 0.000
_reflns_number_gt 1787
_reflns_number_total 1846
_reflns_threshold_expression 'I > 2\s(I)'
_cod_data_source_file d5ra02189h2.cif
_cod_data_source_block 1_CCDC2
_cod_database_code 7250372
_shelx_shelxl_version_number 2016/6
_shelx_space_group_comment
;
The symmetry employed for this shelxl refinement is uniquely defined
by the following loop, which should always be used as a source of
symmetry information in preference to the above space-group names.
They are only intended as comments.
;
_shelx_estimated_absorpt_t_max 0.473
_shelx_estimated_absorpt_t_min 0.444
_olex2_refinement_description
;
1. Fixed Uiso
 At 1.2 times of:
  All C(H) groups, All C(H,H) groups
 At 1.5 times of:
  All C(H,H,H) groups
2. Rigid bond restraints
 C1, C2
 with sigma for 1-2 distances of 0.001 and sigma for 1-3 distances of 0.001
3.a Secondary CH2 refined with riding coordinates:
 C10(H10A,H10B)
3.b Aromatic/amide H refined with riding coordinates:
 C2(H2), C7(H7), C8(H8), C1(H1)
3.c Idealised Me refined as rotating group:
 C11(H11A,H11B,H11C)
;
_olex2_submission_special_instructions 'No special instructions were received'

loop_
_space_group_symop_operation_xyz
'x, y, z'
'-x, y+1/2, -z+1/2'
'-x, -y, -z'
'x, -y-1/2, z-1/2'

loop_
_atom_site_label
_atom_site_type_symbol
_atom_site_fract_x
_atom_site_fract_y
_atom_site_fract_z
_atom_site_U_iso_or_equiv
_atom_site_adp_type
_atom_site_occupancy
_atom_site_site_symmetry_order
_atom_site_calc_flag
_atom_site_refinement_flags_posn
_atom_site_refinement_flags_adp
_atom_site_refinement_flags_occupancy
_atom_site_disorder_assembly
_atom_site_disorder_group
S1 S 0.05113(8) 0.78662(8) 0.63784(7) 0.0447(3) Uani 1 1 d . . . . .
S2 S 0.34475(7) 0.43915(9) 0.37878(7) 0.0470(3) Uani 1 1 d . . . . .
C2 C 0.2044(3) 0.7005(3) 0.4880(2) 0.0343(6) Uani 1 1 d . U . . .
H2 H 0.271894 0.697802 0.444278 0.041 Uiso 1 1 calc R . . . .
C4 C 0.0885(3) 0.4624(3) 0.4182(2) 0.0305(6) Uani 1 1 d . . . . .
O1 O 0.5449(3) 0.4997(3) 0.1994(4) 0.0815(10) Uani 1 1 d . . . . .
C3 C 0.1031(3) 0.5882(3) 0.4880(2) 0.0313(6) Uani 1 1 d . . . . .
C6 C 0.1745(3) 0.4200(3) 0.3327(3) 0.0320(6) Uani 1 1 d . . . . .
C7 C 0.1379(3) 0.3614(3) 0.2119(3) 0.0364(6) Uani 1 1 d . . . . .
H7 H 0.050233 0.341597 0.170119 0.044 Uiso 1 1 calc R . . . .
C5 C -0.0158(3) 0.3768(3) 0.4329(2) 0.0305(6) Uani 1 1 d . . . . .
C8 C 0.2455(3) 0.3333(3) 0.1555(3) 0.0428(7) Uani 1 1 d . . . . .
H8 H 0.235693 0.293839 0.073204 0.051 Uiso 1 1 calc R . . . .
C1 C 0.1785(3) 0.8083(3) 0.5650(3) 0.0457(7) Uani 1 1 d . U . . .
H1 H 0.228810 0.889367 0.576474 0.055 Uiso 1 1 calc R . . . .
C9 C 0.3642(3) 0.3700(3) 0.2339(3) 0.0443(7) Uani 1 1 d . . . . .
C10 C 0.4970(4) 0.3627(4) 0.2045(4) 0.0612(10) Uani 1 1 d . . . . .
H10A H 0.557729 0.310041 0.271845 0.073 Uiso 1 1 calc R . . . .
H10B H 0.489949 0.316508 0.121340 0.073 Uiso 1 1 calc R . . . .
C11 C 0.6666(5) 0.5027(5) 0.1676(6) 0.0821(14) Uani 1 1 d . . . . .
H11A H 0.658457 0.459606 0.083919 0.123 Uiso 1 1 calc GR . . . .
H11B H 0.730929 0.453010 0.232714 0.123 Uiso 1 1 calc GR . . . .
H11C H 0.694754 0.597422 0.164181 0.123 Uiso 1 1 calc GR . . . .

loop_
_atom_site_aniso_label
_atom_site_aniso_U_11
_atom_site_aniso_U_22
_atom_site_aniso_U_33
_atom_site_aniso_U_23
_atom_site_aniso_U_13
_atom_site_aniso_U_12
S1 0.0591(5) 0.0348(4) 0.0400(4) -0.0094(3) 0.0115(3) -0.0142(3)
S2 0.0357(4) 0.0605(6) 0.0415(5) -0.0065(3) 0.0030(3) -0.0054(3)
C2 0.0545(16) 0.0226(12) 0.0236(12) -0.0005(9) 0.0055(11) -0.0158(11)
C4 0.0366(13) 0.0289(13) 0.0225(11) 0.0001(9) 0.0007(10) -0.0047(10)
O1 0.083(2) 0.0578(16) 0.124(3) -0.0192(17) 0.063(2) -0.0072(15)
C3 0.0374(14) 0.0283(13) 0.0248(12) 0.0002(10) 0.0014(10) -0.0083(10)
C6 0.0344(13) 0.0289(13) 0.0306(13) 0.0017(10) 0.0039(10) -0.0033(10)
C7 0.0395(14) 0.0365(15) 0.0320(13) -0.0041(11) 0.0066(11) -0.0047(11)
C5 0.0390(14) 0.0253(12) 0.0239(12) -0.0010(9) 0.0013(10) -0.0057(10)
C8 0.0519(17) 0.0377(15) 0.0409(15) -0.0049(12) 0.0154(13) -0.0018(13)
C1 0.0575(19) 0.0312(14) 0.0487(17) -0.0107(12) 0.0134(14) -0.0174(13)
C9 0.0441(16) 0.0410(16) 0.0498(17) 0.0019(13) 0.0153(13) 0.0031(13)
C10 0.052(2) 0.061(2) 0.074(2) -0.0033(19) 0.0220(18) 0.0032(17)
C11 0.080(3) 0.070(3) 0.112(4) -0.010(3) 0.054(3) -0.004(2)

loop_
_atom_type_symbol
_atom_type_description
_atom_type_scat_dispersion_real
_atom_type_scat_dispersion_imag
_atom_type_scat_source
C C 0.0181 0.0091 'International Tables Vol C Tables 4.2.6.8 and 6.1.1.4'
H H 0.0000 0.0000 'International Tables Vol C Tables 4.2.6.8 and 6.1.1.4'
O O 0.0492 0.0322 'International Tables Vol C Tables 4.2.6.8 and 6.1.1.4'
S S 0.3331 0.5567 'International Tables Vol C Tables 4.2.6.8 and 6.1.1.4'

loop_
_geom_angle_atom_site_label_1
_geom_angle_atom_site_label_2
_geom_angle_atom_site_label_3
_geom_angle
_geom_angle_site_symmetry_1
_geom_angle_site_symmetry_3
_geom_angle_publ_flag
C1 S1 C5 91.26(13) . 3_566 ?
C9 S2 C6 92.51(14) . . ?
C3 C2 H2 126.3 . . ?
C1 C2 H2 126.3 . . ?
C1 C2 C3 107.4(2) . . ?
C3 C4 C6 123.7(2) . . ?
C5 C4 C3 115.8(2) . . ?
C5 C4 C6 120.5(2) . . ?
C11 O1 C10 112.3(3) . . ?
C4 C3 C2 127.0(2) . . ?
C4 C3 C5 120.8(2) . 3_566 ?
C5 C3 C2 112.2(2) 3_566 . ?
C4 C6 S2 122.09(19) . . ?
C7 C6 S2 109.9(2) . . ?
C7 C6 C4 128.0(2) . . ?
C6 C7 H7 123.1 . . ?
C6 C7 C8 113.9(3) . . ?
C8 C7 H7 123.1 . . ?
C4 C5 S1 124.8(2) . 3_566 ?
C4 C5 C3 123.4(2) . 3_566 ?
C3 C5 S1 111.71(19) 3_566 3_566 ?
C7 C8 H8 123.6 . . ?
C9 C8 C7 112.9(3) . . ?
C9 C8 H8 123.6 . . ?
S1 C1 H1 121.3 . . ?
C2 C1 S1 117.4(2) . . ?
C2 C1 H1 121.3 . . ?
C8 C9 S2 110.8(2) . . ?
C8 C9 C10 127.8(3) . . ?
C10 C9 S2 121.3(3) . . ?
O1 C10 C9 108.5(3) . . ?
O1 C10 H10A 110.0 . . ?
O1 C10 H10B 110.0 . . ?
C9 C10 H10A 110.0 . . ?
C9 C10 H10B 110.0 . . ?
H10A C10 H10B 108.4 . . ?
O1 C11 H11A 109.5 . . ?
O1 C11 H11B 109.5 . . ?
O1 C11 H11C 109.5 . . ?
H11A C11 H11B 109.5 . . ?
H11A C11 H11C 109.5 . . ?
H11B C11 H11C 109.5 . . ?

loop_
_geom_bond_atom_site_label_1
_geom_bond_atom_site_label_2
_geom_bond_distance
_geom_bond_site_symmetry_2
_geom_bond_publ_flag
S1 C5 1.739(3) 3_566 ?
S1 C1 1.698(3) . ?
S2 C6 1.727(3) . ?
S2 C9 1.723(3) . ?
C2 H2 0.9300 . ?
C2 C3 1.508(3) . ?
C2 C1 1.383(4) . ?
C4 C3 1.405(4) . ?
C4 C6 1.475(4) . ?
C4 C5 1.400(4) . ?
O1 C10 1.413(5) . ?
O1 C11 1.387(5) . ?
C3 C5 1.414(4) 3_566 ?
C6 C7 1.360(4) . ?
C7 H7 0.9300 . ?
C7 C8 1.415(4) . ?
C8 H8 0.9300 . ?
C8 C9 1.353(4) . ?
C1 H1 0.9300 . ?
C9 C10 1.488(5) . ?
C10 H10A 0.9700 . ?
C10 H10B 0.9700 . ?
C11 H11A 0.9600 . ?
C11 H11B 0.9600 . ?
C11 H11C 0.9600 . ?
